data_2244216
loop_
_publ_author_name
'Fuss, Friederike'
'Thiele, G\"unther'

_publ_section_title
;
 [Li~6~(C~2~N~2~H~8~)~11.5~][Fe~4~Se~8~]: the first lithium-containing
 chalcogenidotetraferrate synthesized in solution
;
_journal_coeditor_code JQ2021
_journal_issue 12
_journal_name_full 'Acta Crystallographica Section E'
_journal_page_first
;
;
_journal_paper_doi 10.1107/S205698902201060X
_journal_volume 78
_journal_year 2022
_chemical_formula_iupac '[Li6 (C2 H8 N2)11.5] [Fe4 Se8]'
_chemical_formula_moiety 'C23 H92 Fe4 Li6 N23 Se8'
_chemical_formula_sum 'C23 H92 Fe4 Li6 N23 Se8'
_chemical_formula_weight 1587.91
_chemical_name_systematic
;
Poly[[tricosa(\m-ethylenediamine)dodecalithium]
bis[octaselenidotetraferrate(II/III)]]
;
_space_group_crystal_system triclinic
_space_group_IT_number 2
_space_group_name_Hall '-P 1'
_space_group_name_H-M_alt 'P -1'
_atom_sites_solution_hydrogens mixed
_atom_sites_solution_primary dual
_audit_creation_method
;
Olex2 1.5
(compiled 2022.04.07 svn.rca3783a0 for OlexSys, GUI svn.r6498)
;
_cell_angle_alpha 92.885(8)
_cell_angle_beta 92.383(7)
_cell_angle_gamma 103.510(7)
_cell_formula_units_Z 2
_cell_length_a 11.495(2)
_cell_length_b 11.665(3)
_cell_length_c 22.233(5)
_cell_measurement_reflns_used 9368
_cell_measurement_temperature 100.00
_cell_measurement_theta_max 25.41
_cell_measurement_theta_min 2.42
_cell_volume 2890.7(11)
_computing_cell_refinement
;
SAINT (Bruker, 2016)
;
_computing_data_collection
;
APEX4 (Bruker, 2021)
;
_computing_data_reduction
;
SAINT (Bruker, 2016)
;
_computing_molecular_graphics
;
Olex2 (Dolomanov <i>et al.</i>,  2009)
;
_computing_publication_material
;
Olex2 (Dolomanov <i>et al.</i>,  2009)
;
_computing_structure_refinement
;
SHELXL  (Sheldrick, 2015b)
;
_computing_structure_solution
;
<i>SHELXT2018/2</i> (Sheldrick, 2015a)
;
_diffrn_ambient_temperature 100.00
_diffrn_measured_fraction_theta_full 0.999
_diffrn_measured_fraction_theta_max 0.995
_diffrn_measurement_device_type 'Bruker APEXII CCD'
_diffrn_measurement_method '\f and \w scans'
_diffrn_radiation_type MoK\a
_diffrn_radiation_wavelength 0.71073
_diffrn_reflns_av_R_equivalents 0.0807
_diffrn_reflns_av_unetI/netI 0.0304
_diffrn_reflns_limit_h_max 13
_diffrn_reflns_limit_h_min -13
_diffrn_reflns_limit_k_max 14
_diffrn_reflns_limit_k_min -14
_diffrn_reflns_limit_l_max 26
_diffrn_reflns_limit_l_min -26
_diffrn_reflns_number 178309
_diffrn_reflns_theta_full 25.242
_diffrn_reflns_theta_max 25.516
_diffrn_reflns_theta_min 2.240
_diffrn_source 'sealed X-ray tube'
_exptl_absorpt_coefficient_mu 6.062
_exptl_absorpt_correction_T_max 0.7452
_exptl_absorpt_correction_T_min 0.3232
_exptl_absorpt_correction_type multi-scan
_exptl_absorpt_process_details
;
(SADABS; Krause <i>et al.</i>,  2015)
;
_exptl_crystal_colour 'dark black'
_exptl_crystal_density_diffrn 1.824
_exptl_crystal_description block
_exptl_crystal_F_000 1570
_exptl_crystal_size_max 0.8
_exptl_crystal_size_mid 0.6
_exptl_crystal_size_min 0.4
_refine_diff_density_max 0.647
_refine_diff_density_min -0.638
_refine_ls_extinction_method none
_refine_ls_goodness_of_fit_ref 1.095
_refine_ls_hydrogen_treatment mixed
_refine_ls_matrix_type full
_refine_ls_number_parameters 752
_refine_ls_number_reflns 10708
_refine_ls_number_restraints 193
_refine_ls_restrained_S_all 1.090
_refine_ls_R_factor_all 0.0419
_refine_ls_R_factor_gt 0.0295
_refine_ls_shift/su_max 0.002
_refine_ls_shift/su_mean 0.000
_refine_ls_structure_factor_coef Fsqd
_refine_ls_weighting_details 'w=1/[\s^2^(Fo^2^)+11.5642P] where P=(Fo^2^+2Fc^2^)/3'
_refine_ls_weighting_scheme calc
_refine_ls_wR_factor_gt 0.0540
_refine_ls_wR_factor_ref 0.0590
_reflns_number_gt 9144
_reflns_number_total 10708
_reflns_threshold_expression 'I > 2\s(I)'
_cod_data_source_file jq2021sup1.cif
_cod_data_source_block I
_cod_original_cell_volume 2890.9(11)
_cod_database_code 2244216
_shelx_space_group_comment
;
The symmetry employed for this shelxl refinement is uniquely defined
by the following loop, which should always be used as a source of
symmetry information in preference to the above space-group names.
They are only intended as comments.
;
_shelx_estimated_absorpt_t_min 0.085
_shelx_estimated_absorpt_t_max 0.195

loop_
_space_group_symop_operation_xyz
'x, y, z'
'-x, -y, -z'

loop_
_atom_site_type_symbol
_atom_site_label
_atom_site_fract_x
_atom_site_fract_y
_atom_site_fract_z
_atom_site_U_iso_or_equiv
_atom_site_adp_type
_atom_site_calc_flag
_atom_site_occupancy
_atom_site_disorder_assembly
_atom_site_disorder_group
Se Se1 0.23309(3) -0.31834(3) 0.82278(2) 0.00859(8) Uani d 1 . .
Se Se2 0.51559(3) -0.44704(3) 0.80634(2) 0.01022(8) Uani d 1 . .
Se Se3 0.47570(3) 0.02579(3) 0.62160(2) 0.01098(8) Uani d 1 . .
Se Se4 0.36270(3) -0.31909(3) 0.66142(2) 0.00930(8) Uani d 1 . .
Se Se5 0.28008(3) 0.02291(3) 0.88460(2) 0.01085(8) Uani d 1 . .
Se Se6 0.51956(3) -0.09741(3) 0.78576(2) 0.00885(8) Uani d 1 . .
Se Se7 0.19676(3) -0.08788(3) 0.71572(2) 0.00948(8) Uani d 1 . .
Se Se8 0.00915(3) -0.41635(3) 0.67346(2) 0.01008(8) Uani d 1 . .
Fe Fe1 0.42062(4) -0.30404(5) 0.77046(2) 0.00816(11) Uani d 1 . .
Fe Fe2 0.18670(4) -0.29485(5) 0.71569(2) 0.00838(11) Uani d 1 . .
Fe Fe3 0.39696(4) -0.11194(5) 0.69146(2) 0.00849(11) Uani d 1 . .
Fe Fe4 0.30805(4) -0.11068(5) 0.80853(2) 0.00818(11) Uani d 1 . .
N N1 0.4973(3) 0.8434(3) 0.94248(15) 0.0136(7) Uani d 1 . .
H H1A 0.448(3) 0.892(3) 0.9340(18) 0.016 Uiso d 1 . .
H H1B 0.490(4) 0.802(3) 0.9063(10) 0.016 Uiso d 1 . .
N N2 0.6222(3) 0.8083(3) 0.57712(14) 0.0126(7) Uani d 1 . .
H H2A 0.591(3) 0.873(2) 0.5816(18) 0.015 Uiso d 1 . .
H H2B 0.571(3) 0.757(3) 0.5986(16) 0.015 Uiso d 1 . .
N N3 0.5391(3) 0.2755(3) 0.90791(14) 0.0138(7) Uani d 1 . .
H H3A 0.534(4) 0.3467(19) 0.8947(18) 0.017 Uiso d 1 . .
H H3B 0.4601(13) 0.238(3) 0.9060(19) 0.017 Uiso d 1 . .
N N4 -0.0699(3) 0.8309(3) 0.61730(15) 0.0139(7) Uani d 1 . .
H H4A -0.026(3) 0.891(2) 0.6417(15) 0.017 Uiso d 1 . .
H H4B -0.039(3) 0.772(3) 0.6314(18) 0.017 Uiso d 1 . .
N N5 0.1591(3) 0.5663(3) 0.52773(15) 0.0157(7) Uani d 1 . .
H H5A 0.223(2) 0.534(3) 0.5327(19) 0.019 Uiso d 1 . .
H H5B 0.146(4) 0.585(4) 0.5667(7) 0.019 Uiso d 1 . .
N N7 0.3681(3) 0.5696(3) 0.94751(15) 0.0156(7) Uani d 1 . .
H H7A 0.425(3) 0.562(4) 0.9216(15) 0.019 Uiso d 1 . .
H H7B 0.313(3) 0.594(4) 0.9239(16) 0.019 Uiso d 1 . .
N N8 0.2417(3) 1.0029(3) 0.32400(15) 0.0135(7) Uani d 1 . .
H H8A 0.3213(12) 1.006(4) 0.3250(19) 0.016 Uiso d 1 . .
H H8B 0.205(3) 0.982(4) 0.2869(9) 0.016 Uiso d 1 . .
N N9 0.1297(3) 0.7187(3) 0.40169(14) 0.0118(7) Uani d 1 . .
H H9A 0.0574(19) 0.734(4) 0.4077(18) 0.014 Uiso d 1 . .
H H9B 0.110(3) 0.6404(12) 0.3901(18) 0.014 Uiso d 1 . .
N N10 -0.1535(3) 0.5881(3) 0.81593(15) 0.0135(7) Uani d 1 . .
H H10A -0.2307(14) 0.574(4) 0.8008(17) 0.016 Uiso d 1 . .
H H10B -0.101(3) 0.591(4) 0.7863(13) 0.016 Uiso d 1 . .
N N12 0.0773(3) 0.1331(3) 0.78714(17) 0.0180(8) Uani d 1 . .
H H12A 0.134(3) 0.111(4) 0.8107(16) 0.022 Uiso d 1 . .
H H12B 0.063(4) 0.084(3) 0.7533(12) 0.022 Uiso d 1 . .
N N13 0.2564(3) 0.3522(3) 0.86096(15) 0.0153(7) Uani d 1 . .
H H13A 0.290(3) 0.290(3) 0.8659(19) 0.018 Uiso d 1 . .
H H13B 0.317(3) 0.413(3) 0.8513(19) 0.018 Uiso d 1 . .
N N14 0.0117(3) 0.4141(3) 0.79762(15) 0.0134(7) Uani d 1 . .
H H14A 0.000(4) 0.448(3) 0.7626(11) 0.016 Uiso d 1 . .
H H14B 0.064(3) 0.468(3) 0.8216(15) 0.016 Uiso d 1 . .
N N15 0.4007(3) 0.7894(3) 0.49376(15) 0.0146(7) Uani d 1 . .
H H15A 0.409(4) 0.824(3) 0.5317(8) 0.018 Uiso d 1 . .
H H15B 0.425(4) 0.849(3) 0.4688(16) 0.018 Uiso d 1 . .
N N16 0.0241(3) 0.7795(3) 0.91254(15) 0.0146(7) Uani d 1 . .
H H16A 0.077(3) 0.8511(19) 0.9124(19) 0.018 Uiso d 1 . .
H H16B 0.064(3) 0.736(3) 0.8897(16) 0.018 Uiso d 1 . .
N N17 0.1663(3) 0.8433(3) 0.55308(15) 0.0163(7) Uani d 1 . .
H H17A 0.234(2) 0.898(3) 0.5658(18) 0.020 Uiso d 1 . .
H H17B 0.150(4) 0.802(3) 0.5863(12) 0.020 Uiso d 1 . .
N N18 0.7145(3) 0.7742(3) 0.89574(16) 0.0162(7) Uani d 1 . .
H H18A 0.685(4) 0.810(4) 0.8649(13) 0.019 Uiso d 1 . .
H H18B 0.659(3) 0.705(2) 0.8959(19) 0.019 Uiso d 1 . .
N N19 0.2420(3) 0.7809(3) 0.99544(16) 0.0174(7) Uani d 1 . .
H H19A 0.248(4) 0.814(4) 0.9592(10) 0.021 Uiso d 1 . .
H H19B 0.240(4) 0.842(3) 1.0221(15) 0.021 Uiso d 1 . .
N N20 -0.0885(4) -0.1079(3) 0.80260(17) 0.0193(8) Uani d 1 . .
H H20A -0.019(4) -0.115(4) 0.789(2) 0.023 Uiso d 1 . .
H H20B -0.142(4) -0.108(4) 0.775(2) 0.023 Uiso d 1 . .
N N21 0.7131(3) 0.6615(3) 0.68026(14) 0.0129(7) Uani d 1 . .
H H21A 0.784(2) 0.657(4) 0.6988(17) 0.015 Uiso d 1 . .
H H21B 0.650(2) 0.646(4) 0.7040(15) 0.015 Uiso d 1 . .
N N22 0.4619(3) 0.2194(3) 0.77482(15) 0.0156(7) Uani d 1 . .
H H22A 0.416(3) 0.152(2) 0.7881(18) 0.019 Uiso d 1 . .
H H22B 0.433(4) 0.280(3) 0.7899(18) 0.019 Uiso d 1 . .
N N23 0.5410(3) 0.3981(3) 0.67015(15) 0.0141(7) Uani d 1 . .
H H23A 0.489(3) 0.425(4) 0.6460(16) 0.017 Uiso d 1 . .
H H23B 0.542(4) 0.438(3) 0.7062(10) 0.017 Uiso d 1 . .
C C1 0.6909(3) 0.5686(3) 0.63090(17) 0.0123(8) Uani d 1 . .
H H1C 0.762564 0.580950 0.606620 0.015 Uiso calc 1 . .
H H1D 0.623310 0.579231 0.604416 0.015 Uiso calc 1 . .
C C2 0.6124(3) 0.7679(4) 0.51350(17) 0.0177(9) Uani d 1 . .
H H2C 0.661928 0.709742 0.507613 0.021 Uiso calc 1 . .
H H2D 0.645166 0.835994 0.489397 0.021 Uiso calc 1 . .
C C3 0.2137(3) 0.3794(4) 0.92042(18) 0.0173(9) Uani d 1 . .
H H3C 0.176491 0.303972 0.937863 0.021 Uiso calc 1 . .
H H3D 0.150301 0.422983 0.914353 0.021 Uiso calc 1 . .
C C4 0.5863(3) 0.2379(4) 0.79921(17) 0.0136(8) Uani d 1 . .
H H4C 0.628153 0.320933 0.794129 0.016 Uiso calc 1 . .
H H4D 0.626567 0.186916 0.774797 0.016 Uiso calc 1 . .
C C5 0.1255(3) 0.6950(4) 0.99522(18) 0.0180(9) Uani d 1 . .
H H5C 0.113172 0.668570 1.036583 0.022 Uiso calc 1 . .
H H5D 0.128743 0.625057 0.968781 0.022 Uiso calc 1 . .
C C6 0.6203(3) 0.9169(3) 0.95251(17) 0.0140(8) Uani d 1 . .
H H6A 0.627267 0.963798 0.991428 0.017 Uiso calc 1 . .
H H6B 0.637259 0.972722 0.920102 0.017 Uiso calc 1 . .
C C7 0.0182(3) 0.7406(4) 0.97419(18) 0.0175(9) Uani d 1 . .
H H7C -0.055347 0.677252 0.976673 0.021 Uiso calc 1 . .
H H7D 0.011857 0.807642 1.001954 0.021 Uiso calc 1 . .
C C8 -0.0500(3) 0.8437(4) 0.55319(18) 0.0155(8) Uani d 1 . .
H H8C -0.108237 0.885511 0.536073 0.019 Uiso calc 1 . .
H H8D -0.066662 0.764026 0.532432 0.019 Uiso calc 1 . .
C C9 -0.0345(4) 0.1159(4) 0.8184(2) 0.0183(9) Uani d 1 . .
H H9C -0.098390 0.127796 0.789821 0.022 Uiso calc 1 . .
H H9D -0.024173 0.177812 0.851663 0.022 Uiso calc 1 . .
C C11 0.1833(4) 0.7927(3) 0.35333(17) 0.0151(8) Uani d 1 . .
H H11A 0.136081 0.765971 0.314823 0.018 Uiso calc 1 . .
H H11B 0.265987 0.783963 0.348170 0.018 Uiso calc 1 . .
C C12 0.6014(3) 0.2127(3) 0.86527(16) 0.0121(8) Uani d 1 . .
H H12C 0.572022 0.126766 0.869137 0.015 Uiso calc 1 . .
H H12D 0.687953 0.233809 0.877319 0.015 Uiso calc 1 . .
C C13 0.0556(3) 0.4759(3) 0.50163(17) 0.0119(8) Uani d 1 . .
H H13C 0.041653 0.406652 0.526690 0.014 Uiso calc 1 . .
H H13D 0.072700 0.449422 0.460623 0.014 Uiso calc 1 . .
C C14 -0.1363(4) 0.4963(3) 0.85624(17) 0.0143(8) Uani d 1 . .
H H14C -0.211055 0.469010 0.877347 0.017 Uiso calc 1 . .
H H14D -0.072224 0.532640 0.887239 0.017 Uiso calc 1 . .
C C15 -0.1040(3) 0.3892(3) 0.82603(18) 0.0143(8) Uani d 1 . .
H H15C -0.102545 0.330553 0.856564 0.017 Uiso calc 1 . .
H H15D -0.167734 0.352795 0.794877 0.017 Uiso calc 1 . .
C C16 0.0761(3) 0.9104(3) 0.53955(18) 0.0153(8) Uani d 1 . .
H H16C 0.077291 0.927622 0.496395 0.018 Uiso calc 1 . .
H H16D 0.096934 0.986740 0.563707 0.018 Uiso calc 1 . .
C C17 0.4843(4) 0.7115(4) 0.48997(19) 0.0207(9) Uani d 1 . .
H H17C 0.485777 0.683582 0.447283 0.025 Uiso calc 1 . .
H H17D 0.453212 0.641405 0.513020 0.025 Uiso calc 1 . .
C C18 0.6626(3) 0.4420(3) 0.64901(17) 0.0132(8) Uani d 1 . .
H H18C 0.673124 0.390264 0.613966 0.016 Uiso calc 1 . .
H H18D 0.721579 0.434751 0.681476 0.016 Uiso calc 1 . .
C C19 -0.0765(4) -0.0038(4) 0.8445(2) 0.0218(9) Uani d 1 . .
H H19C -0.019529 -0.009323 0.878198 0.026 Uiso calc 1 . .
H H19D -0.155264 -0.007029 0.861602 0.026 Uiso calc 1 . .
C C20 0.7115(3) 0.8423(3) 0.95328(17) 0.0142(8) Uani d 1 . .
H H20C 0.791911 0.894470 0.963200 0.017 Uiso calc 1 . .
H H20D 0.693641 0.786626 0.985673 0.017 Uiso calc 1 . .
C C22 0.3085(4) 0.4515(4) 0.96621(18) 0.0179(9) Uani d 1 . .
H H22C 0.270339 0.461047 1.004661 0.021 Uiso calc 1 . .
H H22D 0.370199 0.406516 0.973909 0.021 Uiso calc 1 . .
C C23 0.1855(3) 0.9217(3) 0.36872(18) 0.0134(8) Uani d 1 . .
H H23C 0.102221 0.929384 0.372773 0.016 Uiso calc 1 . .
H H23D 0.229333 0.945997 0.408313 0.016 Uiso calc 1 . .
Li Li1 0.7577(5) 0.8246(6) 0.6421(3) 0.0141(14) Uani d 1 . .
Li Li2 0.4064(6) 0.7262(6) 1.0017(3) 0.0162(14) Uani d 1 . .
Li Li5 0.2141(5) 0.7278(6) 0.4896(3) 0.0129(13) Uani d 1 . .
Li Li6 -0.1309(5) 0.7527(6) 0.8581(3) 0.0154(14) Uani d 1 . .
Li Li4 0.1373(6) 0.3128(6) 0.7847(3) 0.0170(14) Uani d 1 . .
N N6 0.2336(6) 0.3899(6) 0.71564(18) 0.0195(9) Uani d 0.935(8) A 1
H H6C 0.3101(18) 0.383(4) 0.721(2) 0.023 Uiso d 0.935(8) A 1
H H6D 0.239(4) 0.4674(15) 0.725(2) 0.023 Uiso d 0.935(8) A 1
C C10 0.2073(5) 0.3661(4) 0.64990(19) 0.0177(10) Uani d 0.935(8) A 1
H H10C 0.277723 0.405388 0.628182 0.021 Uiso calc 0.935(8) A 1
H H10D 0.138889 0.399250 0.637314 0.021 Uiso calc 0.935(8) A 1
C C21 0.1775(4) 0.2355(4) 0.6335(2) 0.0198(11) Uani d 0.935(8) A 1
H H21C 0.106329 0.196734 0.654849 0.024 Uiso calc 0.935(8) A 1
H H21D 0.157330 0.221581 0.589634 0.024 Uiso calc 0.935(8) A 1
N N24 0.2752(4) 0.1837(4) 0.6490(3) 0.0335(13) Uani d 0.935(8) A 1
H H24A 0.276(5) 0.186(5) 0.6897(6) 0.040 Uiso d 0.935(8) A 1
H H24B 0.271(5) 0.1061(15) 0.640(2) 0.040 Uiso d 0.935(8) A 1
Li Li3 0.4551(6) 0.2192(6) 0.6823(3) 0.0170(14) Uani d 1 . .
N N6A 0.221(8) 0.375(8) 0.7090(15) 0.020(4) Uani d 0.065(8) A 2
H H6AA 0.235880 0.454990 0.711734 0.024 Uiso calc 0.065(8) A 2
H H6AB 0.293028 0.354976 0.708873 0.024 Uiso calc 0.065(8) A 2
C C10A 0.155(6) 0.332(7) 0.6506(16) 0.021(3) Uani d 0.065(8) A 2
H H10E 0.082052 0.271092 0.658274 0.025 Uiso calc 0.065(8) A 2
H H10F 0.129397 0.398155 0.632669 0.025 Uiso calc 0.065(8) A 2
C C21A 0.224(4) 0.280(5) 0.6064(18) 0.022(3) Uani d 0.065(8) A 2
H H21E 0.166901 0.235314 0.574121 0.026 Uiso calc 0.065(8) A 2
H H21F 0.278237 0.345660 0.587620 0.026 Uiso calc 0.065(8) A 2
N N24A 0.294(4) 0.203(5) 0.629(3) 0.025(3) Uani d 0.065(8) A 2
H H24C 0.306951 0.161916 0.595230 0.030 Uiso calc 0.065(8) A 2
H H24D 0.240096 0.150678 0.649050 0.030 Uiso calc 0.065(8) A 2

loop_
_atom_site_aniso_label
_atom_site_aniso_U_11
_atom_site_aniso_U_22
_atom_site_aniso_U_33
_atom_site_aniso_U_12
_atom_site_aniso_U_13
_atom_site_aniso_U_23
Se1 0.00745(17) 0.01009(19) 0.00859(18) 0.00206(14) 0.00235(13) 0.00248(14)
Se2 0.00890(18) 0.01060(19) 0.01223(19) 0.00395(15) 0.00204(14) 0.00199(15)
Se3 0.01273(18) 0.01107(19) 0.01146(18) 0.00579(15) 0.00575(14) 0.00452(15)
Se4 0.00803(17) 0.01185(19) 0.00829(18) 0.00278(14) 0.00216(13) -0.00026(14)
Se5 0.01063(18) 0.0120(2) 0.00995(18) 0.00294(15) 0.00167(14) -0.00080(15)
Se6 0.00723(17) 0.00982(19) 0.00919(18) 0.00113(14) 0.00079(13) 0.00152(14)
Se7 0.00895(17) 0.01200(19) 0.00890(18) 0.00486(15) 0.00133(14) 0.00209(15)
Se8 0.00716(17) 0.0118(2) 0.01137(18) 0.00250(15) -0.00047(14) 0.00072(15)
Fe1 0.0070(2) 0.0093(3) 0.0088(3) 0.0025(2) 0.0019(2) 0.0016(2)
Fe2 0.0068(2) 0.0102(3) 0.0083(3) 0.0021(2) 0.0010(2) 0.0007(2)
Fe3 0.0081(2) 0.0097(3) 0.0083(3) 0.0029(2) 0.0020(2) 0.0020(2)
Fe4 0.0081(2) 0.0090(3) 0.0078(3) 0.0023(2) 0.0014(2) 0.0015(2)
N1 0.0103(16) 0.0163(19) 0.0150(17) 0.0044(14) 0.0014(13) 0.0031(14)
N2 0.0105(16) 0.0159(18) 0.0134(17) 0.0074(14) 0.0009(13) 0.0005(14)
N3 0.0100(16) 0.0203(19) 0.0124(17) 0.0060(14) 0.0001(13) 0.0021(14)
N4 0.0136(17) 0.0142(18) 0.0149(17) 0.0045(14) 0.0004(13) 0.0041(14)
N5 0.0135(17) 0.0185(19) 0.0142(17) 0.0022(14) -0.0012(14) 0.0010(15)
N7 0.0177(18) 0.0172(19) 0.0129(17) 0.0050(15) 0.0022(14) 0.0036(14)
N8 0.0129(16) 0.0155(18) 0.0126(17) 0.0041(14) 0.0004(13) 0.0034(14)
N9 0.0103(16) 0.0101(17) 0.0144(17) 0.0009(14) 0.0015(13) 0.0028(14)
N10 0.0093(16) 0.0172(18) 0.0171(18) 0.0081(14) 0.0031(13) 0.0045(14)
N12 0.0160(18) 0.0123(18) 0.028(2) 0.0057(15) 0.0062(15) 0.0043(15)
N13 0.0128(17) 0.0168(19) 0.0176(18) 0.0045(14) 0.0067(14) 0.0053(15)
N14 0.0099(16) 0.0141(18) 0.0169(18) 0.0031(14) 0.0019(13) 0.0055(14)
N15 0.0120(16) 0.0206(19) 0.0119(17) 0.0044(14) 0.0017(13) 0.0032(14)
N16 0.0079(16) 0.0178(19) 0.0180(18) 0.0027(14) 0.0013(13) 0.0015(15)
N17 0.0138(17) 0.023(2) 0.0137(17) 0.0068(15) 0.0013(14) 0.0022(15)
N18 0.0081(16) 0.0187(19) 0.0211(19) 0.0029(14) -0.0002(14) -0.0029(15)
N19 0.0148(17) 0.021(2) 0.0158(18) 0.0020(15) 0.0009(14) 0.0042(15)
N20 0.025(2) 0.0123(18) 0.021(2) 0.0047(16) -0.0019(16) 0.0015(15)
N21 0.0092(16) 0.0157(18) 0.0143(17) 0.0036(14) 0.0017(13) 0.0028(14)
N22 0.0154(17) 0.0153(19) 0.0153(18) 0.0018(14) -0.0009(14) 0.0044(14)
N23 0.0164(17) 0.0138(18) 0.0118(17) 0.0029(14) 0.0005(14) 0.0003(14)
C1 0.0104(18) 0.014(2) 0.0123(19) 0.0033(16) 0.0016(15) 0.0011(16)
C2 0.0113(19) 0.029(2) 0.014(2) 0.0075(18) -0.0002(16) -0.0001(18)
C3 0.014(2) 0.020(2) 0.019(2) 0.0035(17) 0.0080(16) 0.0029(17)
C4 0.0127(19) 0.015(2) 0.014(2) 0.0040(16) 0.0027(15) 0.0009(16)
C5 0.018(2) 0.020(2) 0.015(2) 0.0017(18) 0.0015(16) 0.0050(17)
C6 0.016(2) 0.013(2) 0.0120(19) 0.0021(16) -0.0002(15) 0.0010(16)
C7 0.014(2) 0.024(2) 0.014(2) 0.0031(17) 0.0062(16) 0.0004(17)
C8 0.015(2) 0.014(2) 0.019(2) 0.0056(17) -0.0013(16) 0.0001(17)
C9 0.016(2) 0.011(2) 0.028(2) 0.0025(17) 0.0021(17) 0.0045(18)
C11 0.019(2) 0.014(2) 0.012(2) 0.0027(17) 0.0023(16) 0.0026(16)
C12 0.0121(19) 0.014(2) 0.0126(19) 0.0078(16) 0.0002(15) 0.0007(16)
C13 0.0121(19) 0.012(2) 0.0115(19) 0.0013(16) 0.0025(15) 0.0016(15)
C14 0.019(2) 0.011(2) 0.015(2) 0.0054(16) 0.0036(16) 0.0024(16)
C15 0.0102(18) 0.014(2) 0.019(2) 0.0027(16) 0.0039(15) 0.0031(17)
C16 0.017(2) 0.013(2) 0.017(2) 0.0044(17) 0.0036(16) 0.0052(17)
C17 0.016(2) 0.032(3) 0.015(2) 0.0097(19) -0.0016(16) -0.0083(18)
C18 0.0135(19) 0.013(2) 0.0132(19) 0.0050(16) -0.0014(15) -0.0001(16)
C19 0.025(2) 0.013(2) 0.029(2) 0.0053(18) 0.0082(19) 0.0025(18)
C20 0.0130(19) 0.015(2) 0.015(2) 0.0037(16) -0.0010(15) 0.0009(16)
C22 0.021(2) 0.018(2) 0.014(2) 0.0029(18) 0.0031(16) 0.0046(17)
C23 0.0102(18) 0.013(2) 0.017(2) 0.0028(16) 0.0012(15) 0.0023(16)
Li1 0.009(3) 0.017(4) 0.018(3) 0.006(3) -0.001(3) 0.004(3)
Li2 0.015(3) 0.020(4) 0.013(3) 0.002(3) 0.001(3) 0.003(3)
Li5 0.011(3) 0.016(3) 0.010(3) 0.001(3) -0.001(2) 0.000(3)
Li6 0.007(3) 0.015(4) 0.023(4) 0.002(3) 0.000(3) -0.003(3)
Li4 0.011(3) 0.014(4) 0.025(3) 0.001(3) 0.001(3) -0.002(3)
N6 0.020(2) 0.019(3) 0.0166(19) -0.0016(17) 0.0021(17) -0.0056(17)
C10 0.013(2) 0.020(2) 0.021(2) 0.0058(18) -0.0039(17) 0.0005(18)
C21 0.019(2) 0.020(2) 0.021(2) 0.0077(18) -0.0066(18) -0.0024(18)
N24 0.015(2) 0.015(2) 0.072(3) 0.0062(17) -0.001(2) 0.007(2)
Li3 0.017(3) 0.016(4) 0.020(4) 0.008(3) 0.001(3) -0.002(3)
N6A 0.017(6) 0.019(6) 0.022(5) 0.002(6) -0.002(5) -0.002(5)
C10A 0.017(5) 0.019(5) 0.025(4) 0.004(5) -0.005(4) -0.003(5)
C21A 0.016(5) 0.017(5) 0.034(5) 0.007(4) -0.004(5) 0.001(5)
N24A 0.018(6) 0.017(6) 0.041(6) 0.006(5) -0.004(6) 0.005(6)

loop_
_atom_type_symbol
_atom_type_description
_atom_type_scat_dispersion_real
_atom_type_scat_dispersion_imag
_atom_type_scat_source
C C 0.0033 0.0016 'International Tables Vol C Tables 4.2.6.8 and 6.1.1.4'
H H 0.0000 0.0000 'International Tables Vol C Tables 4.2.6.8 and 6.1.1.4'
Fe Fe 0.3463 0.8444 'International Tables Vol C Tables 4.2.6.8 and 6.1.1.4'
Li Li -0.0003 0.0001 'International Tables Vol C Tables 4.2.6.8 and 6.1.1.4'
N N 0.0061 0.0033 'International Tables Vol C Tables 4.2.6.8 and 6.1.1.4'
Se Se -0.0929 2.2259 'International Tables Vol C Tables 4.2.6.8 and 6.1.1.4'

loop_
_geom_angle_atom_site_label_1
_geom_angle_atom_site_label_2
_geom_angle_atom_site_label_3
_geom_angle_site_symmetry_1
_geom_angle_site_symmetry_3
_geom_angle
_geom_angle_publ_flag
Fe2 Se1 Fe1 . . 73.03(2) ?
Fe4 Se1 Fe1 . . 74.52(2) ?
Fe4 Se1 Fe2 . . 74.60(2) ?
Fe3 Se3 Li3 . . 98.63(15) ?
Fe2 Se4 Fe1 . . 72.89(2) ?
Fe3 Se4 Fe1 . . 74.89(2) ?
Fe3 Se4 Fe2 . . 73.47(2) ?
Fe1 Se6 Fe3 . . 75.23(2) ?
Fe1 Se6 Fe4 . . 74.42(2) ?
Fe3 Se6 Fe4 . . 70.27(2) ?
Fe2 Se7 Fe3 . . 73.87(2) ?
Fe2 Se7 Fe4 . . 75.43(2) ?
Fe4 Se7 Fe3 . . 70.70(2) ?
Se1 Fe1 Se4 . . 105.83(3) ?
Se1 Fe1 Fe2 . . 53.39(2) ?
Se1 Fe1 Fe3 . . 97.87(2) ?
Se1 Fe1 Fe4 . . 51.944(18) ?
Se2 Fe1 Se1 . . 108.31(2) ?
Se2 Fe1 Se4 . . 117.08(3) ?
Se2 Fe1 Se6 . . 119.59(3) ?
Se2 Fe1 Fe2 . . 138.02(3) ?
Se2 Fe1 Fe3 . . 153.78(3) ?
Se2 Fe1 Fe4 . . 143.63(3) ?
Se4 Fe1 Fe2 . . 53.381(17) ?
Se4 Fe1 Fe3 . . 51.589(19) ?
Se4 Fe1 Fe4 . . 98.75(2) ?
Se6 Fe1 Se1 . . 103.23(2) ?
Se6 Fe1 Se4 . . 101.23(2) ?
Se6 Fe1 Fe2 . . 102.13(2) ?
Se6 Fe1 Fe3 . . 53.00(2) ?
Se6 Fe1 Fe4 . . 53.75(2) ?
Fe2 Fe1 Fe3 . . 59.189(18) ?
Fe2 Fe1 Fe4 . . 60.25(2) ?
Fe4 Fe1 Fe3 . . 57.18(2) ?
Se1 Fe2 Se4 . . 106.37(2) ?
Se1 Fe2 Fe1 . . 53.582(17) ?
Se1 Fe2 Fe3 . . 99.46(2) ?
Se1 Fe2 Fe4 . . 52.00(2) ?
Se4 Fe2 Fe1 . . 53.73(2) ?
Se4 Fe2 Fe3 . . 52.44(2) ?
Se4 Fe2 Fe4 . . 99.03(2) ?
Se7 Fe2 Se1 . . 101.70(2) ?
Se7 Fe2 Se4 . . 104.06(2) ?
Se7 Fe2 Fe1 . . 103.32(2) ?
Se7 Fe2 Fe3 . . 54.18(2) ?
Se7 Fe2 Fe4 . . 53.076(19) ?
Se8 Fe2 Se1 . . 116.00(2) ?
Se8 Fe2 Se4 . . 112.40(3) ?
Se8 Fe2 Se7 . . 115.01(3) ?
Se8 Fe2 Fe1 . . 141.65(3) ?
Se8 Fe2 Fe3 . . 144.53(3) ?
Se8 Fe2 Fe4 . . 148.55(3) ?
Fe1 Fe2 Fe4 . . 60.28(2) ?
Fe3 Fe2 Fe1 . . 61.05(2) ?
Fe3 Fe2 Fe4 . . 57.77(2) ?
Se3 Fe3 Se4 . . 118.26(3) ?
Se3 Fe3 Se6 . . 114.85(3) ?
Se3 Fe3 Se7 . . 108.75(2) ?
Se3 Fe3 Fe1 . . 150.72(3) ?
Se3 Fe3 Fe2 . . 143.27(3) ?
Se3 Fe3 Fe4 . . 137.92(3) ?
Se4 Fe3 Se6 . . 101.90(2) ?
Se4 Fe3 Se7 . . 103.50(2) ?
Se4 Fe3 Fe1 . . 53.52(2) ?
Se4 Fe3 Fe2 . . 54.084(19) ?
Se4 Fe3 Fe4 . . 103.67(2) ?
Se6 Fe3 Se7 . . 108.66(3) ?
Se6 Fe3 Fe1 . . 51.778(19) ?
Se6 Fe3 Fe2 . . 101.62(2) ?
Se6 Fe3 Fe4 . . 55.23(2) ?
Se7 Fe3 Fe1 . . 100.50(2) ?
Se7 Fe3 Fe2 . . 51.95(2) ?
Se7 Fe3 Fe4 . . 54.331(17) ?
Fe2 Fe3 Fe1 . . 59.76(2) ?
Fe4 Fe3 Fe1 . . 61.17(2) ?
Fe4 Fe3 Fe2 . . 61.83(2) ?
Se1 Fe4 Se6 . . 102.93(2) ?
Se1 Fe4 Se7 . . 101.53(2) ?
Se1 Fe4 Fe1 . . 53.54(2) ?
Se1 Fe4 Fe2 . . 53.40(2) ?
Se1 Fe4 Fe3 . . 102.80(2) ?
Se5 Fe4 Se1 . . 117.39(3) ?
Se5 Fe4 Se6 . . 114.88(3) ?
Se5 Fe4 Se7 . . 110.38(3) ?
Se5 Fe4 Fe1 . . 148.27(3) ?
Se5 Fe4 Fe2 . . 144.99(3) ?
Se5 Fe4 Fe3 . . 139.68(3) ?
Se6 Fe4 Fe1 . . 51.836(18) ?
Se6 Fe4 Fe2 . . 99.98(2) ?
Se6 Fe4 Fe3 . . 54.502(17) ?
Se7 Fe4 Se6 . . 108.57(3) ?
Se7 Fe4 Fe1 . . 101.35(2) ?
Se7 Fe4 Fe2 . . 51.50(2) ?
Se7 Fe4 Fe3 . . 54.97(2) ?
Fe2 Fe4 Fe1 . . 59.48(2) ?
Fe3 Fe4 Fe1 . . 61.652(19) ?
Fe3 Fe4 Fe2 . . 60.40(2) ?
H1A N1 H1B . . 99(4) ?
C6 N1 H1A . . 108(3) ?
C6 N1 H1B . . 109(3) ?
C6 N1 Li2 . . 126.1(3) ?
Li2 N1 H1A . . 105(3) ?
Li2 N1 H1B . . 106(3) ?
H2A N2 H2B . . 100(4) ?
C2 N2 H2A . . 109(3) ?
C2 N2 H2B . . 111(3) ?
C2 N2 Li1 . . 131.7(3) ?
Li1 N2 H2A . . 108(3) ?
Li1 N2 H2B . . 92(3) ?
H3A N3 H3B . . 100(4) ?
C12 N3 H3A . . 111(3) ?
C12 N3 H3B . . 109(3) ?
C12 N3 Li2 . 2_667 114.9(3) ?
Li2 N3 H3A 2_667 . 116(3) ?
Li2 N3 H3B 2_667 . 104(3) ?
H4A N4 H4B . . 98(4) ?
C8 N4 H4A . . 114(3) ?
C8 N4 H4B . . 111(3) ?
C8 N4 Li1 . 1_455 115.7(3) ?
Li1 N4 H4A 1_455 . 102(3) ?
Li1 N4 H4B 1_455 . 114(3) ?
H5A N5 H5B . . 101(4) ?
C13 N5 H5A . . 110(3) ?
C13 N5 H5B . . 109(3) ?
C13 N5 Li5 . . 121.3(3) ?
Li5 N5 H5A . . 109(3) ?
Li5 N5 H5B . . 105(3) ?
H7A N7 H7B . . 103(4) ?
C22 N7 H7A . . 109(3) ?
C22 N7 H7B . . 106(3) ?
C22 N7 Li2 . . 126.1(3) ?
Li2 N7 H7A . . 115(3) ?
Li2 N7 H7B . . 93(3) ?
H8A N8 H8B . . 113(4) ?
C23 N8 H8A . . 109(3) ?
C23 N8 H8B . . 111(3) ?
C23 N8 Li1 . 2_676 106.9(3) ?
Li1 N8 H8A 2_676 . 101(3) ?
Li1 N8 H8B 2_676 . 115(3) ?
H9A N9 H9B . . 103(4) ?
C11 N9 H9A . . 107(3) ?
C11 N9 H9B . . 113(3) ?
C11 N9 Li5 . . 122.9(3) ?
Li5 N9 H9A . . 105(3) ?
Li5 N9 H9B . . 105(3) ?
H10A N10 H10B . . 112(4) ?
C14 N10 H10A . . 112(3) ?
C14 N10 H10B . . 108(3) ?
C14 N10 Li6 . . 114.3(3) ?
Li6 N10 H10A . . 101(3) ?
Li6 N10 H10B . . 109(3) ?
H12A N12 H12B . . 108(4) ?
C9 N12 H12A . . 109(3) ?
C9 N12 H12B . . 107(3) ?
C9 N12 Li4 . . 105.0(3) ?
Li4 N12 H12A . . 104(3) ?
Li4 N12 H12B . . 123(3) ?
H13A N13 H13B . . 105(4) ?
C3 N13 H13A . . 106(3) ?
C3 N13 H13B . . 110(3) ?
C3 N13 Li4 . . 120.5(3) ?
Li4 N13 H13A . . 109(3) ?
Li4 N13 H13B . . 106(3) ?
H14A N14 H14B . . 107(4) ?
C15 N14 H14A . . 107(3) ?
C15 N14 H14B . . 108(3) ?
C15 N14 Li4 . . 131.9(3) ?
Li4 N14 H14A . . 108(3) ?
Li4 N14 H14B . . 92(3) ?
H15A N15 H15B . . 106(4) ?
C17 N15 H15A . . 108(3) ?
C17 N15 H15B . . 108(3) ?
C17 N15 Li5 . . 123.7(3) ?
Li5 N15 H15A . . 98(3) ?
Li5 N15 H15B . . 112(3) ?
H16A N16 H16B . . 99(4) ?
C7 N16 H16A . . 109(3) ?
C7 N16 H16B . . 110(3) ?
C7 N16 Li6 . . 119.8(3) ?
Li6 N16 H16A . . 117(3) ?
Li6 N16 H16B . . 98(3) ?
H17A N17 H17B . . 102(4) ?
C16 N17 H17A . . 106(3) ?
C16 N17 H17B . . 112(3) ?
C16 N17 Li5 . . 122.6(3) ?
Li5 N17 H17A . . 107(3) ?
Li5 N17 H17B . . 105(3) ?
H18A N18 H18B . . 102(4) ?
C20 N18 H18A . . 110(3) ?
C20 N18 H18B . . 108(3) ?
C20 N18 Li6 . 1_655 124.2(3) ?
Li6 N18 H18A 1_655 . 98(3) ?
Li6 N18 H18B 1_655 . 112(3) ?
H19A N19 H19B . . 104(4) ?
C5 N19 H19A . . 109(3) ?
C5 N19 H19B . . 108(3) ?
C5 N19 Li2 . . 121.3(3) ?
Li2 N19 H19A . . 100(3) ?
Li2 N19 H19B . . 113(3) ?
H20A N20 H20B . . 114(4) ?
C19 N20 H20A . . 113(3) ?
C19 N20 H20B . . 109(3) ?
C19 N20 Li6 . 1_545 103.1(3) ?
Li6 N20 H20A 1_545 . 103(3) ?
Li6 N20 H20B 1_545 . 114(3) ?
H21A N21 H21B . . 114(4) ?
C1 N21 H21A . . 104(3) ?
C1 N21 H21B . . 107(3) ?
C1 N21 Li1 . . 107.9(3) ?
Li1 N21 H21A . . 103(3) ?
Li1 N21 H21B . . 119(3) ?
H22A N22 H22B . . 107(4) ?
C4 N22 H22A . . 110(3) ?
C4 N22 H22B . . 107(3) ?
C4 N22 Li3 . . 110.9(3) ?
Li3 N22 H22A . . 112(3) ?
Li3 N22 H22B . . 109(3) ?
H23A N23 H23B . . 104(4) ?
C18 N23 H23A . . 108(3) ?
C18 N23 H23B . . 105(3) ?
C18 N23 Li3 . . 126.5(3) ?
Li3 N23 H23A . . 105(3) ?
Li3 N23 H23B . . 107(3) ?
N21 C1 H1C . . 108.1 ?
N21 C1 H1D . . 108.1 ?
N21 C1 C18 . . 116.6(3) ?
H1C C1 H1D . . 107.3 ?
C18 C1 H1C . . 108.1 ?
C18 C1 H1D . . 108.1 ?
N2 C2 H2C . . 108.9 ?
N2 C2 H2D . . 108.9 ?
N2 C2 C17 . . 113.6(3) ?
H2C C2 H2D . . 107.7 ?
C17 C2 H2C . . 108.9 ?
C17 C2 H2D . . 108.9 ?
N13 C3 H3C . . 108.3 ?
N13 C3 H3D . . 108.3 ?
N13 C3 C22 . . 115.9(3) ?
H3C C3 H3D . . 107.4 ?
C22 C3 H3C . . 108.3 ?
C22 C3 H3D . . 108.3 ?
N22 C4 H4C . . 108.4 ?
N22 C4 H4D . . 108.4 ?
N22 C4 C12 . . 115.7(3) ?
H4C C4 H4D . . 107.4 ?
C12 C4 H4C . . 108.4 ?
C12 C4 H4D . . 108.4 ?
N19 C5 H5C . . 108.5 ?
N19 C5 H5D . . 108.5 ?
N19 C5 C7 . . 115.1(3) ?
H5C C5 H5D . . 107.5 ?
C7 C5 H5C . . 108.5 ?
C7 C5 H5D . . 108.5 ?
N1 C6 H6A . . 109.3 ?
N1 C6 H6B . . 109.3 ?
N1 C6 C20 . . 111.5(3) ?
H6A C6 H6B . . 108.0 ?
C20 C6 H6A . . 109.3 ?
C20 C6 H6B . . 109.3 ?
N16 C7 C5 . . 113.9(3) ?
N16 C7 H7C . . 108.8 ?
N16 C7 H7D . . 108.8 ?
C5 C7 H7C . . 108.8 ?
C5 C7 H7D . . 108.8 ?
H7C C7 H7D . . 107.7 ?
N4 C8 H8C . . 108.6 ?
N4 C8 H8D . . 108.6 ?
N4 C8 C16 . . 114.7(3) ?
H8C C8 H8D . . 107.6 ?
C16 C8 H8C . . 108.6 ?
C16 C8 H8D . . 108.6 ?
N12 C9 H9C . . 108.4 ?
N12 C9 H9D . . 108.4 ?
N12 C9 C19 . . 115.6(3) ?
H9C C9 H9D . . 107.4 ?
C19 C9 H9C . . 108.4 ?
C19 C9 H9D . . 108.4 ?
N9 C11 H11A . . 109.6 ?
N9 C11 H11B . . 109.6 ?
N9 C11 C23 . . 110.4(3) ?
H11A C11 H11B . . 108.1 ?
C23 C11 H11A . . 109.6 ?
C23 C11 H11B . . 109.6 ?
N3 C12 C4 . . 115.6(3) ?
N3 C12 H12C . . 108.4 ?
N3 C12 H12D . . 108.4 ?
C4 C12 H12C . . 108.4 ?
C4 C12 H12D . . 108.4 ?
H12C C12 H12D . . 107.4 ?
N5 C13 C13 . 2_566 110.8(4) ?
N5 C13 H13C . . 109.5 ?
N5 C13 H13D . . 109.5 ?
C13 C13 H13C 2_566 . 109.5 ?
C13 C13 H13D 2_566 . 109.5 ?
H13C C13 H13D . . 108.1 ?
N10 C14 H14C . . 108.3 ?
N10 C14 H14D . . 108.3 ?
N10 C14 C15 . . 115.8(3) ?
H14C C14 H14D . . 107.4 ?
C15 C14 H14C . . 108.3 ?
C15 C14 H14D . . 108.3 ?
N14 C15 C14 . . 114.8(3) ?
N14 C15 H15C . . 108.6 ?
N14 C15 H15D . . 108.6 ?
C14 C15 H15C . . 108.6 ?
C14 C15 H15D . . 108.6 ?
H15C C15 H15D . . 107.5 ?
N17 C16 C8 . . 112.3(3) ?
N17 C16 H16C . . 109.1 ?
N17 C16 H16D . . 109.1 ?
C8 C16 H16C . . 109.1 ?
C8 C16 H16D . . 109.1 ?
H16C C16 H16D . . 107.9 ?
N15 C17 C2 . . 115.0(4) ?
N15 C17 H17C . . 108.5 ?
N15 C17 H17D . . 108.5 ?
C2 C17 H17C . . 108.5 ?
C2 C17 H17D . . 108.5 ?
H17C C17 H17D . . 107.5 ?
N23 C18 C1 . . 115.2(3) ?
N23 C18 H18C . . 108.5 ?
N23 C18 H18D . . 108.5 ?
C1 C18 H18C . . 108.5 ?
C1 C18 H18D . . 108.5 ?
H18C C18 H18D . . 107.5 ?
N20 C19 C9 . . 116.5(4) ?
N20 C19 H19C . . 108.2 ?
N20 C19 H19D . . 108.2 ?
C9 C19 H19C . . 108.2 ?
C9 C19 H19D . . 108.2 ?
H19C C19 H19D . . 107.3 ?
N18 C20 C6 . . 114.0(3) ?
N18 C20 H20C . . 108.8 ?
N18 C20 H20D . . 108.8 ?
C6 C20 H20C . . 108.8 ?
C6 C20 H20D . . 108.8 ?
H20C C20 H20D . . 107.7 ?
N7 C22 C3 . . 114.5(3) ?
N7 C22 H22C . . 108.6 ?
N7 C22 H22D . . 108.6 ?
C3 C22 H22C . . 108.6 ?
C3 C22 H22D . . 108.6 ?
H22C C22 H22D . . 107.6 ?
N8 C23 C11 . . 114.3(3) ?
N8 C23 H23C . . 108.7 ?
N8 C23 H23D . . 108.7 ?
C11 C23 H23C . . 108.7 ?
C11 C23 H23D . . 108.7 ?
H23C C23 H23D . . 107.6 ?
N2 Li1 H2B . . 23.6(5) ?
N2 Li1 N4 . 1_655 119.8(3) ?
N2 Li1 N8 . 2_676 97.3(3) ?
N2 Li1 N21 . . 102.0(3) ?
N4 Li1 H2B 1_655 . 136.0(10) ?
N4 Li1 N8 1_655 2_676 105.9(3) ?
N4 Li1 N21 1_655 . 101.7(3) ?
N8 Li1 H2B 2_676 . 103.6(11) ?
N21 Li1 H2B . . 81.1(7) ?
N21 Li1 N8 . 2_676 132.1(3) ?
N1 Li2 N3 . 2_667 123.8(4) ?
N1 Li2 N7 . . 100.6(3) ?
N1 Li2 H7B . . 92.4(10) ?
N1 Li2 N19 . . 96.7(3) ?
N3 Li2 N7 2_667 . 119.6(3) ?
N3 Li2 H7B 2_667 . 138.6(9) ?
N3 Li2 N19 2_667 . 109.5(3) ?
N7 Li2 H7B . . 23.1(5) ?
N7 Li2 N19 . . 102.7(3) ?
N19 Li2 H7B . . 82.3(7) ?
N5 Li5 N9 . . 109.6(3) ?
N5 Li5 N15 . . 112.6(3) ?
N5 Li5 N17 . . 102.1(3) ?
N15 Li5 N9 . . 114.8(3) ?
N17 Li5 N9 . . 115.7(3) ?
N17 Li5 N15 . . 101.2(3) ?
N10 Li6 N16 . . 106.0(3) ?
N10 Li6 N18 . 1_455 111.6(3) ?
N10 Li6 N20 . 1_565 115.3(3) ?
N16 Li6 N20 . 1_565 101.4(3) ?
N18 Li6 N16 1_455 . 118.9(4) ?
N18 Li6 N20 1_455 1_565 103.7(3) ?
N12 Li4 N13 . . 101.3(3) ?
N12 Li4 N14 . . 117.0(3) ?
N12 Li4 H14B . . 132.6(10) ?
N12 Li4 N6A . . 117(3) ?
N13 Li4 H14B . . 84.9(7) ?
N14 Li4 N13 . . 105.8(3) ?
N14 Li4 H14B . . 23.1(5) ?
N6 Li4 N12 . . 122.4(4) ?
N6 Li4 N13 . . 105.0(3) ?
N6 Li4 N14 . . 103.6(4) ?
N6 Li4 H14B . . 100.2(11) ?
N6A Li4 N13 . . 111(2) ?
N6A Li4 N14 . . 104(4) ?
N6A Li4 H14B . . 104(3) ?
Li4 N6 H6C . . 108(3) ?
Li4 N6 H6D . . 102(3) ?
H6C N6 H6D . . 103(4) ?
C10 N6 Li4 . . 128.5(4) ?
C10 N6 H6C . . 104(3) ?
C10 N6 H6D . . 109(3) ?
N6 C10 H10C . . 109.5 ?
N6 C10 H10D . . 109.5 ?
N6 C10 C21 . . 110.7(4) ?
H10C C10 H10D . . 108.1 ?
C21 C10 H10C . . 109.5 ?
C21 C10 H10D . . 109.5 ?
C10 C21 H21C . . 109.3 ?
C10 C21 H21D . . 109.3 ?
H21C C21 H21D . . 107.9 ?
N24 C21 C10 . . 111.8(4) ?
N24 C21 H21C . . 109.3 ?
N24 C21 H21D . . 109.3 ?
C21 N24 H24A . . 103(4) ?
C21 N24 H24B . . 121(4) ?
C21 N24 Li3 . . 144.7(4) ?
H24A N24 H24B . . 101(5) ?
Li3 N24 H24A . . 72(4) ?
Li3 N24 H24B . . 94(4) ?
Se3 Li3 H24A . . 100.9(15) ?
N22 Li3 Se3 . . 117.6(3) ?
N22 Li3 N23 . . 100.7(3) ?
N22 Li3 N24 . . 109.6(4) ?
N22 Li3 H24A . . 84.5(5) ?
N22 Li3 N24A . . 123(2) ?
N23 Li3 Se3 . . 129.2(3) ?
N23 Li3 H24A . . 115.6(17) ?
N24 Li3 Se3 . . 88.4(3) ?
N24 Li3 N23 . . 109.9(3) ?
N24 Li3 H24A . . 25.2(4) ?
N24A Li3 Se3 . . 86.1(15) ?
N24A Li3 N23 . . 100.3(16) ?
Li4 N6A H6AA . . 108.3 ?
Li4 N6A H6AB . . 108.3 ?
H6AA N6A H6AB . . 107.4 ?
C10A N6A Li4 . . 116(3) ?
C10A N6A H6AA . . 108.3 ?
C10A N6A H6AB . . 108.3 ?
N6A C10A H10E . . 108.6 ?
N6A C10A H10F . . 108.6 ?
H10E C10A H10F . . 107.5 ?
C21A C10A N6A . . 115(3) ?
C21A C10A H10E . . 108.6 ?
C21A C10A H10F . . 108.6 ?
C10A C21A H21E . . 108.2 ?
C10A C21A H21F . . 108.2 ?
H21E C21A H21F . . 107.3 ?
N24A C21A C10A . . 116(3) ?
N24A C21A H21E . . 108.2 ?
N24A C21A H21F . . 108.2 ?
Li3 N24A H24C . . 102.7 ?
Li3 N24A H24D . . 102.7 ?
C21A N24A Li3 . . 138(3) ?
C21A N24A H24C . . 102.7 ?
C21A N24A H24D . . 102.7 ?
H24C N24A H24D . . 105.0 ?

loop_
_geom_bond_atom_site_label_1
_geom_bond_atom_site_label_2
_geom_bond_site_symmetry_2
_geom_bond_distance
_geom_bond_publ_flag
Se1 Fe1 . 2.4674(7) ?
Se1 Fe2 . 2.4611(8) ?
Se1 Fe4 . 2.4157(8) ?
Se2 Fe1 . 2.3502(7) ?
Se3 Fe3 . 2.3456(7) ?
Se3 Li3 . 2.634(7) ?
Se4 Fe1 . 2.4739(8) ?
Se4 Fe2 . 2.4629(7) ?
Se4 Fe3 . 2.4108(8) ?
Se5 Fe4 . 2.3251(8) ?
Se6 Fe1 . 2.4133(8) ?
Se6 Fe3 . 2.4531(8) ?
Se6 Fe4 . 2.4752(8) ?
Se7 Fe2 . 2.3899(8) ?
Se7 Fe3 . 2.4608(8) ?
Se7 Fe4 . 2.4414(7) ?
Se8 Fe2 . 2.3262(7) ?
Fe1 Fe2 . 2.9327(9) ?
Fe1 Fe3 . 2.9702(9) ?
Fe1 Fe4 . 2.9566(9) ?
Fe2 Fe3 . 2.9154(9) ?
Fe2 Fe4 . 2.9556(9) ?
Fe3 Fe4 . 2.8362(9) ?
N1 H1A . 0.907(10) ?
N1 H1B . 0.908(10) ?
N1 C6 . 1.474(5) ?
N1 Li2 . 2.079(7) ?
N2 H2A . 0.907(10) ?
N2 H2B . 0.907(10) ?
N2 C2 . 1.460(5) ?
N2 Li1 . 2.049(7) ?
N3 H3A . 0.909(10) ?
N3 H3B . 0.909(10) ?
N3 C12 . 1.476(5) ?
N3 Li2 2_667 2.082(7) ?
N4 H4A . 0.906(10) ?
N4 H4B . 0.907(10) ?
N4 C8 . 1.463(5) ?
N4 Li1 1_455 2.065(7) ?
N5 H5A . 0.908(10) ?
N5 H5B . 0.908(10) ?
N5 C13 . 1.470(5) ?
N5 Li5 . 2.077(7) ?
N7 H7A . 0.907(10) ?
N7 H7B . 0.908(10) ?
N7 C22 . 1.477(5) ?
N7 Li2 . 2.085(8) ?
N8 H8A . 0.907(10) ?
N8 H8B . 0.906(10) ?
N8 C23 . 1.471(5) ?
N8 Li1 2_676 2.111(8) ?
N9 H9A . 0.906(10) ?
N9 H9B . 0.910(10) ?
N9 C11 . 1.476(5) ?
N9 Li5 . 2.133(7) ?
N10 H10A . 0.909(7) ?
N10 H10B . 0.910(7) ?
N10 C14 . 1.474(5) ?
N10 Li6 . 2.049(8) ?
N12 H12A . 0.905(10) ?
N12 H12B . 0.908(10) ?
N12 C9 . 1.464(5) ?
N12 Li4 . 2.052(8) ?
N13 H13A . 0.908(10) ?
N13 H13B . 0.908(10) ?
N13 C3 . 1.474(5) ?
N13 Li4 . 2.097(8) ?
N14 H14A . 0.908(10) ?
N14 H14B . 0.902(10) ?
N14 C15 . 1.469(5) ?
N14 Li4 . 2.088(7) ?
N15 H15A . 0.909(10) ?
N15 H15B . 0.909(10) ?
N15 C17 . 1.470(5) ?
N15 Li5 . 2.094(7) ?
N16 H16A . 0.909(10) ?
N16 H16B . 0.908(10) ?
N16 C7 . 1.465(5) ?
N16 Li6 . 2.064(7) ?
N17 H17A . 0.907(10) ?
N17 H17B . 0.908(10) ?
N17 C16 . 1.468(5) ?
N17 Li5 . 2.080(7) ?
N18 H18A . 0.909(10) ?
N18 H18B . 0.907(10) ?
N18 C20 . 1.477(5) ?
N18 Li6 1_655 2.058(7) ?
N19 H19A . 0.910(10) ?
N19 H19B . 0.907(10) ?
N19 C5 . 1.472(5) ?
N19 Li2 . 2.133(7) ?
N20 H20A . 0.89(5) ?
N20 H20B . 0.85(5) ?
N20 C19 . 1.469(6) ?
N20 Li6 1_545 2.070(7) ?
N21 H21A . 0.909(10) ?
N21 H21B . 0.908(10) ?
N21 C1 . 1.473(5) ?
N21 Li1 . 2.084(7) ?
N22 H22A . 0.905(10) ?
N22 H22B . 0.907(10) ?
N22 C4 . 1.471(5) ?
N22 Li3 . 2.055(8) ?
N23 H23A . 0.906(10) ?
N23 H23B . 0.906(10) ?
N23 C18 . 1.477(5) ?
N23 Li3 . 2.126(8) ?
C1 H1C . 0.9900 ?
C1 H1D . 0.9900 ?
C1 C18 . 1.516(5) ?
C2 H2C . 0.9900 ?
C2 H2D . 0.9900 ?
C2 C17 . 1.524(5) ?
C3 H3C . 0.9900 ?
C3 H3D . 0.9900 ?
C3 C22 . 1.524(6) ?
C4 H4C . 0.9900 ?
C4 H4D . 0.9900 ?
C4 C12 . 1.523(5) ?
C5 H5C . 0.9900 ?
C5 H5D . 0.9900 ?
C5 C7 . 1.519(5) ?
C6 H6A . 0.9900 ?
C6 H6B . 0.9900 ?
C6 C20 . 1.511(5) ?
C7 H7C . 0.9900 ?
C7 H7D . 0.9900 ?
C8 H8C . 0.9900 ?
C8 H8D . 0.9900 ?
C8 C16 . 1.527(5) ?
C9 H9C . 0.9900 ?
C9 H9D . 0.9900 ?
C9 C19 . 1.519(5) ?
C11 H11A . 0.9900 ?
C11 H11B . 0.9900 ?
C11 C23 . 1.521(5) ?
C12 H12C . 0.9900 ?
C12 H12D . 0.9900 ?
C13 C13 2_566 1.513(7) ?
C13 H13C . 0.9900 ?
C13 H13D . 0.9900 ?
C14 H14C . 0.9900 ?
C14 H14D . 0.9900 ?
C14 C15 . 1.518(5) ?
C15 H15C . 0.9900 ?
C15 H15D . 0.9900 ?
C16 H16C . 0.9900 ?
C16 H16D . 0.9900 ?
C17 H17C . 0.9900 ?
C17 H17D . 0.9900 ?
C18 H18C . 0.9900 ?
C18 H18D . 0.9900 ?
C19 H19C . 0.9900 ?
C19 H19D . 0.9900 ?
C20 H20C . 0.9900 ?
C20 H20D . 0.9900 ?
C22 H22C . 0.9900 ?
C22 H22D . 0.9900 ?
C23 H23C . 0.9900 ?
C23 H23D . 0.9900 ?
Li1 H2B . 2.26(4) ?
Li2 H7B . 2.31(4) ?
Li4 H14B . 2.30(4) ?
Li4 N6 . 2.051(8) ?
Li4 N6A . 2.05(2) ?
N6 H6C . 0.907(10) ?
N6 H6D . 0.903(10) ?
N6 C10 . 1.479(6) ?
C10 H10C . 0.9900 ?
C10 H10D . 0.9900 ?
C10 C21 . 1.504(6) ?
C21 H21C . 0.9900 ?
C21 H21D . 0.9900 ?
C21 N24 . 1.431(6) ?
N24 H24A . 0.902(10) ?
N24 H24B . 0.906(10) ?
N24 Li3 . 2.107(8) ?
Li3 H24A . 2.01(6) ?
Li3 N24A . 2.12(2) ?
N6A H6AA . 0.9100 ?
N6A H6AB . 0.9100 ?
N6A C10A . 1.48(2) ?
C10A H10E . 0.9900 ?
C10A H10F . 0.9900 ?
C10A C21A . 1.48(2) ?
C21A H21E . 0.9900 ?
C21A H21F . 0.9900 ?
C21A N24A . 1.44(2) ?
N24A H24C . 0.9100 ?
N24A H24D . 0.9100 ?

loop_
_geom_hbond_atom_site_label_D
_geom_hbond_atom_site_label_H
_geom_hbond_atom_site_label_A
_geom_hbond_site_symmetry_A
_geom_hbond_distance_DH
_geom_hbond_distance_HA
_geom_hbond_distance_DA
_geom_hbond_angle_DHA
_geom_hbond_publ_flag
N1 H1A Se5 1_565 0.907(10) 2.942(13) 3.837(3) 169(4) yes
N1 H1B Se6 1_565 0.908(10) 2.98(3) 3.594(3) 127(3) yes
N2 H2A Se3 1_565 0.907(10) 2.604(16) 3.483(3) 163(3) yes
N2 H2B Se4 1_565 0.907(10) 2.81(2) 3.646(3) 155(3) yes
N3 H3B Se5 . 0.909(10) 2.86(2) 3.665(4) 148(3) yes
N4 H4A Se7 1_565 0.906(10) 2.94(3) 3.600(3) 131(3) yes
N4 H4B Se8 1_565 0.907(10) 2.596(13) 3.493(3) 170(4) yes
N5 H5B Se4 1_565 0.908(10) 3.15(4) 3.696(3) 121(3) yes
N5 H5B Se8 1_565 0.908(10) 2.90(2) 3.751(3) 156(4) yes
N7 H7A Se2 1_565 0.907(10) 2.81(2) 3.647(3) 154(3) yes
N7 H7B Se1 1_565 0.908(10) 2.73(2) 3.573(3) 155(3) yes
N8 H8A Se3 2_666 0.907(10) 2.68(2) 3.514(3) 152(3) yes
N9 H9B Se8 2_556 0.910(10) 2.915(17) 3.786(3) 161(3) yes
N10 H10A Se2 1_465 0.909(7) 2.877(19) 3.725(3) 156(3) yes
N10 H10B Se8 1_565 0.910(7) 2.862(13) 3.749(3) 165(3) yes
N12 H12A Se5 . 0.905(10) 2.711(12) 3.611(4) 173(4) yes
N12 H12B Se7 . 0.908(10) 2.91(4) 3.532(3) 127(3) yes
N13 H13A Se5 . 0.908(10) 3.14(2) 3.973(4) 153(3) yes
N13 H13B Se2 1_565 0.908(10) 2.739(15) 3.628(3) 166(4) yes
N14 H14A Se8 1_565 0.908(10) 2.590(14) 3.479(3) 166(4) yes
N14 H14B Se1 1_565 0.902(10) 2.77(3) 3.539(3) 144(3) yes
N15 H15A Se3 1_565 0.909(10) 2.94(2) 3.785(4) 154(3) yes
N15 H15B Se3 2_666 0.909(10) 2.682(16) 3.560(3) 163(4) yes
N16 H16A Se5 1_565 0.909(10) 2.816(18) 3.679(3) 159(4) yes
N16 H16B Se1 1_565 0.908(10) 2.669(18) 3.537(3) 160(4) yes
N17 H17A Se3 1_565 0.907(10) 3.012(15) 3.897(4) 166(4) yes
N17 H17B Se7 1_565 0.908(10) 3.07(4) 3.649(3) 124(3) yes
N18 H18A Se6 1_565 0.909(10) 2.963(17) 3.837(3) 162(3) yes
N18 H18B Se2 1_565 0.907(10) 2.80(3) 3.491(3) 134(3) yes
N19 H19A Se5 1_565 0.910(10) 2.98(2) 3.801(3) 151(4) yes
N20 H20A Se7 . 0.89(5) 2.98(5) 3.841(4) 163(4) yes
N21 H21A Se8 1_665 0.909(10) 2.98(3) 3.729(3) 141(3) yes
N21 H21B Se2 1_565 0.908(10) 2.912(19) 3.763(3) 157(3) yes
N22 H22A Se5 . 0.905(10) 2.97(2) 3.785(3) 150(4) yes
N22 H22B Se2 1_565 0.907(10) 3.10(3) 3.818(4) 138(3) yes
N23 H23B Se2 1_565 0.906(10) 2.604(12) 3.505(3) 173(4) yes
C1 H1C Se8 1_665 0.99 3.14 3.702(4) 117.6 yes
C6 H6A Se5 2_667 0.99 2.90 3.734(4) 142.9 yes
C12 H12C Se6 . 0.99 3.05 3.838(4) 137.1 yes
C13 H13D Se8 2_556 0.99 3.07 3.929(4) 146.3 yes
N6 H6D Se4 1_565 0.903(10) 3.01(4) 3.659(5) 130(4) yes
C10 H10D Se8 1_565 0.99 2.99 3.816(5) 142.0 yes
N24 H24B Se3 . 0.906(10) 2.77(5) 3.327(4) 121(4) yes
N24 H24B Se7 . 0.906(10) 2.88(4) 3.507(5) 128(4) yes
N6A H6AA Se4 1_565 0.91 2.99 3.79(7) 146.6 yes
C10A H10F Se8 1_565 0.99 2.95 3.74(5) 136.6 yes
N24A H24D Se7 . 0.91 3.17 3.94(6) 144.5 yes

loop_
_geom_torsion_atom_site_label_1
_geom_torsion_atom_site_label_2
_geom_torsion_atom_site_label_3
_geom_torsion_atom_site_label_4
_geom_torsion_site_symmetry_1
_geom_torsion_site_symmetry_2
_geom_torsion_site_symmetry_3
_geom_torsion_site_symmetry_4
_geom_torsion
_geom_torsion_publ_flag
N1 C6 C20 N18 . . . . 62.8(4) ?
N2 C2 C17 N15 . . . . 60.7(5) ?
N4 C8 C16 N17 . . . . 69.1(4) ?
N9 C11 C23 N8 . . . . 177.8(3) ?
N10 C14 C15 N14 . . . . 63.8(5) ?
N12 C9 C19 N20 . . . . -53.8(5) ?
N13 C3 C22 N7 . . . . 60.9(5) ?
N19 C5 C7 N16 . . . . 59.9(5) ?
N21 C1 C18 N23 . . . . 74.6(4) ?
N22 C4 C12 N3 . . . . -54.0(5) ?
Li1 N2 C2 C17 . . . . 150.7(4) ?
Li1 N4 C8 C16 1_455 . . . 149.4(3) ?
Li1 N8 C23 C11 2_676 . . . -176.9(3) ?
Li1 N21 C1 C18 . . . . 177.2(3) ?
Li2 N1 C6 C20 . . . . 67.1(5) ?
Li2 N3 C12 C4 2_667 . . . -165.5(3) ?
Li2 N7 C22 C3 . . . . 136.6(4) ?
Li2 N19 C5 C7 . . . . -164.6(3) ?
Li5 N5 C13 C13 . . . 2_566 -57.2(5) ?
Li5 N9 C11 C23 . . . . -67.9(4) ?
Li5 N15 C17 C2 . . . . -161.3(3) ?
Li5 N17 C16 C8 . . . . 90.2(4) ?
Li6 N10 C14 C15 . . . . -157.0(3) ?
Li6 N16 C7 C5 . . . . 144.6(4) ?
Li6 N18 C20 C6 1_655 . . . 139.2(4) ?
Li6 N20 C19 C9 1_545 . . . 174.9(3) ?
Li4 N12 C9 C19 . . . . -160.7(4) ?
Li4 N13 C3 C22 . . . . -157.0(3) ?
Li4 N14 C15 C14 . . . . 148.6(4) ?
Li4 N6 C10 C21 . . . . -48.1(9) ?
Li4 N6A C10A C21A . . . . -128(6) ?
N6 C10 C21 N24 . . . . -61.0(6) ?
C10 C21 N24 Li3 . . . . -5.6(10) ?
Li3 N22 C4 C12 . . . . -166.9(3) ?
Li3 N23 C18 C1 . . . . 166.7(3) ?
N6A C10A C21A N24A . . . . 43(9) ?
C10A C21A N24A Li3 . . . . -74(8) ?

_cod_database_fobs_code 2244216
